data_7014763
loop_
_publ_author_name
'Savjani, Nicky'
'Lancaster, Simon J.'
'Bew, Sean'
'Hughes, David L.'
'Bochmann, Manfred'

_publ_section_title
;
 Synthesis and structures of gold perfluorophthalimido complexes.
;
_journal_issue 5
_journal_name_full 'Dalton transactions (Cambridge, England : 2003)'
_journal_page_first 1079
_journal_page_last 1090
_journal_paper_doi 10.1039/c0dt01134g
_journal_volume 40
_journal_year 2011
_chemical_formula_moiety 'C12 H8 Au F4 N O2 S, C7 H8'
_chemical_formula_structural '[Au (tht) (tetrafluorophthalimide)].toluene'
_chemical_formula_sum 'C19 H16 Au F4 N O2 S'
_chemical_formula_weight 595.35
_chemical_name_common 'Compound 9'
_chemical_name_systematic
;
?
;
_space_group_IT_number 14
_symmetry_cell_setting monoclinic
_symmetry_space_group_name_Hall '-P 2ybc'
_symmetry_space_group_name_H-M 'P 1 21/c 1'
_atom_sites_solution_hydrogens geom
_atom_sites_solution_primary direct
_atom_sites_solution_secondary difmap
_audit_creation_method 'SHELXL-97 and CrysAlisPro RED'
_cell_angle_alpha 90.00
_cell_angle_beta 90.071(9)
_cell_angle_gamma 90.00
_cell_formula_units_Z 4
_cell_length_a 11.8670(17)
_cell_length_b 23.7634(14)
_cell_length_c 6.6297(5)
_cell_measurement_temperature 140(1)
_cell_volume 1869.6(3)
_computing_cell_refinement
;
CrysAlisPro RED, Oxford Diffraction Ltd., Version 1.171.32.24
;
_computing_data_collection
;
CrysAlisPro CCD, Oxford Diffraction Ltd., Version 1.171.32.24
;
_computing_data_reduction
;
CrysAlisPro RED, Oxford Diffraction Ltd., Version 1.171.32.24
;
_computing_molecular_graphics 'ORTEP (Johnson, 1976 and Farrugia, 1997)'
_computing_publication_material 'SHELXL-97 (Sheldrick, 2008)'
_computing_structure_refinement 'SHELXL-97 (Sheldrick, 2008)'
_computing_structure_solution 'SHELXS-97 (Sheldrick, 2008)'
_diffrn_ambient_temperature 140(1)
_diffrn_detector_area_resol_mean 16.0050
_diffrn_measured_fraction_theta_full 0.998
_diffrn_measured_fraction_theta_max 0.998
_diffrn_measurement_device_type 'Oxford Diffraction Xcalibur 3/CCD'
_diffrn_measurement_method 'Thin slice \f and \w scans'
_diffrn_radiation_monochromator graphite
_diffrn_radiation_source 'Enhance (Mo) X-ray Source'
_diffrn_radiation_type Mo-K\a
_diffrn_radiation_wavelength 0.71073
_diffrn_reflns_av_R_equivalents 0.1194
_diffrn_reflns_av_sigmaI/netI 0.0793
_diffrn_reflns_limit_h_max 12
_diffrn_reflns_limit_h_min -12
_diffrn_reflns_limit_k_max 25
_diffrn_reflns_limit_k_min -25
_diffrn_reflns_limit_l_max 7
_diffrn_reflns_limit_l_min -7
_diffrn_reflns_number 18667
_diffrn_reflns_theta_full 22.50
_diffrn_reflns_theta_max 22.50
_diffrn_reflns_theta_min 3.43
_exptl_absorpt_coefficient_mu 8.034
_exptl_absorpt_correction_T_max 1.177
_exptl_absorpt_correction_T_min 0.827
_exptl_absorpt_correction_type multi-scan
_exptl_absorpt_process_details
;
CrysAlisPro RED, Oxford Diffraction Ltd., Version 1.171.32.24
Empirical absorption correction using spherical harmonics,
implemented in SCALE3 ABSPACK scaling algorithm.
;
_exptl_crystal_colour colourless
_exptl_crystal_density_diffrn 2.115
_exptl_crystal_density_method 'not measured'
_exptl_crystal_description rod
_exptl_crystal_F_000 1136
_exptl_crystal_size_max 0.5
_exptl_crystal_size_mid 0.04
_exptl_crystal_size_min 0.03
_refine_diff_density_max 1.590
_refine_diff_density_min -1.089
_refine_diff_density_rms 0.173
_refine_ls_extinction_method none
_refine_ls_goodness_of_fit_ref 1.043
_refine_ls_hydrogen_treatment constr
_refine_ls_matrix_type full
_refine_ls_number_parameters 219
_refine_ls_number_reflns 2437
_refine_ls_number_restraints 0
_refine_ls_restrained_S_all 1.043
_refine_ls_R_factor_all 0.0824
_refine_ls_R_factor_gt 0.0524
_refine_ls_shift/su_max 0.003
_refine_ls_shift/su_mean 0.000
_refine_ls_structure_factor_coef Fsqd
_refine_ls_weighting_details 'calc w=1/[\s^2^(Fo^2^)+(0.0414P)^2^+0.0000P] where P=(Fo^2^+2Fc^2^)/3'
_refine_ls_weighting_scheme calc
_refine_ls_wR_factor_gt 0.0915
_refine_ls_wR_factor_ref 0.0991
_reflns_number_gt 1759
_reflns_number_total 2437
_reflns_threshold_expression I>2sigma(I)
_cod_data_source_file C0DT01134G.TXT
_cod_data_source_block nickys9b
_cod_depositor_comments
;
The following automatic conversions were performed:
'_symmetry_cell_setting' value 'Monoclinic' changed to 'monoclinic'
according to '/home/saulius/struct/CIF-dictionaries/cif_core.dic'
dictionary named 'cif_core.dic' version 2.4.1 from 2010-06-29.

Automatic conversion script
Id: cif_fix_enum 1555 2011-01-17 13:19:09Z saulius 
;
_cod_original_sg_symbol_H-M P21/c
_cod_database_code 7014763

loop_
_symmetry_equiv_pos_as_xyz
'x, y, z'
'x, -y+1/2, z+1/2'
'-x, -y, -z'
'-x, y-1/2, -z-1/2'

loop_
_atom_site_label
_atom_site_type_symbol
_atom_site_fract_x
_atom_site_fract_y
_atom_site_fract_z
_atom_site_U_iso_or_equiv
_atom_site_adp_type
_atom_site_occupancy
_atom_site_symmetry_multiplicity
_atom_site_calc_flag
_atom_site_refinement_flags
_atom_site_disorder_assembly
_atom_site_disorder_group
Au Au 0.66002(6) 0.24548(2) 0.72062(11) 0.0455(2) Uani 1 1 d . . .
S1 S 0.8226(4) 0.1956(2) 0.7210(11) 0.0760(18) Uani 1 1 d . . .
C101 C 0.799(2) 0.1370(9) 0.533(3) 0.067(7) Uiso 1 1 d . . .
H10A H 0.7633 0.1516 0.4120 0.081 Uiso 1 1 calc R . .
H10B H 0.8700 0.1199 0.4961 0.081 Uiso 1 1 calc R . .
C102 C 0.726(3) 0.0959(13) 0.631(5) 0.132(11) Uiso 1 1 d . . .
H10C H 0.6487 0.1018 0.5870 0.159 Uiso 1 1 calc R . .
H10D H 0.7483 0.0583 0.5906 0.159 Uiso 1 1 calc R . .
C103 C 0.731(3) 0.1002(13) 0.830(6) 0.131(12) Uiso 1 1 d . . .
H10E H 0.7515 0.0633 0.8813 0.157 Uiso 1 1 calc R . .
H10F H 0.6555 0.1080 0.8771 0.157 Uiso 1 1 calc R . .
C104 C 0.8057(19) 0.1407(10) 0.924(3) 0.069(7) Uani 1 1 d . . .
H10G H 0.8775 0.1238 0.9594 0.083 Uiso 1 1 calc R . .
H10H H 0.7720 0.1566 1.0449 0.083 Uiso 1 1 calc R . .
N11 N 0.5138(9) 0.2894(5) 0.720(3) 0.037(3) Uani 1 1 d . . .
C12 C 0.5043(12) 0.3473(6) 0.730(4) 0.038(4) Uani 1 1 d . . .
O12 O 0.5760(8) 0.3814(4) 0.736(3) 0.046(3) Uani 1 1 d . . .
C13 C 0.3786(11) 0.3580(5) 0.733(3) 0.036(4) Uani 1 1 d . . .
C14 C 0.3189(14) 0.4077(6) 0.742(3) 0.048(5) Uani 1 1 d . . .
C15 C 0.2013(16) 0.4040(7) 0.742(4) 0.057(5) Uiso 1 1 d . . .
C16 C 0.1507(15) 0.3545(7) 0.727(5) 0.054(4) Uani 1 1 d . . .
C17 C 0.2076(13) 0.3034(7) 0.719(5) 0.055(5) Uani 1 1 d . . .
C18 C 0.3226(14) 0.3068(6) 0.720(3) 0.047(4) Uiso 1 1 d . . .
C19 C 0.4126(12) 0.2620(6) 0.712(3) 0.043(4) Uani 1 1 d . . .
O19 O 0.3981(9) 0.2123(4) 0.700(3) 0.067(4) Uani 1 1 d . . .
F14 F 0.3686(8) 0.4577(3) 0.752(2) 0.059(3) Uani 1 1 d . . .
F15 F 0.1414(8) 0.4510(4) 0.753(2) 0.078(3) Uani 1 1 d . . .
F16 F 0.0352(8) 0.3516(4) 0.7344(19) 0.078(3) Uani 1 1 d . . .
F17 F 0.1531(8) 0.2546(4) 0.708(2) 0.069(2) Uani 1 1 d . . .
C91 C 0.7019(14) 0.5587(6) 0.754(5) 0.050(5) Uiso 1 1 d . . .
C92 C 0.7531(16) 0.5065(7) 0.742(4) 0.067(6) Uani 1 1 d . . .
H92 H 0.7087 0.4743 0.7386 0.080 Uiso 1 1 calc R . .
C93 C 0.8695(14) 0.5013(7) 0.735(4) 0.062(5) Uani 1 1 d . . .
H93 H 0.9022 0.4660 0.7205 0.075 Uiso 1 1 calc R . .
C94 C 0.9349(14) 0.5474(7) 0.748(4) 0.058(5) Uani 1 1 d . . .
H94 H 1.0128 0.5433 0.7477 0.070 Uiso 1 1 calc R . .
C95 C 0.8906(12) 0.5991(6) 0.763(4) 0.038(5) Uani 1 1 d . . .
H95 H 0.9371 0.6305 0.7719 0.045 Uiso 1 1 calc R . .
C96 C 0.7740(14) 0.6052(6) 0.764(4) 0.043(5) Uiso 1 1 d . . .
H96 H 0.7432 0.6411 0.7723 0.052 Uiso 1 1 calc R . .
C97 C 0.5766(13) 0.5661(7) 0.749(4) 0.062(5) Uani 1 1 d . . .
H97A H 0.5585 0.6051 0.7679 0.092 Uiso 1 1 calc R . .
H97B H 0.5430 0.5442 0.8547 0.092 Uiso 1 1 calc R . .
H97C H 0.5481 0.5537 0.6208 0.092 Uiso 1 1 calc R . .

loop_
_atom_site_aniso_label
_atom_site_aniso_U_11
_atom_site_aniso_U_22
_atom_site_aniso_U_33
_atom_site_aniso_U_23
_atom_site_aniso_U_13
_atom_site_aniso_U_12
Au 0.0202(3) 0.0567(4) 0.0595(4) 0.0033(5) -0.0006(4) 0.0040(4)
S1 0.021(3) 0.090(3) 0.117(6) 0.000(4) -0.002(4) 0.011(2)
C104 0.042(16) 0.115(18) 0.051(14) -0.013(12) 0.010(11) 0.042(13)
N11 0.016(7) 0.056(8) 0.039(9) -0.012(13) 0.003(10) -0.014(6)
C12 0.024(10) 0.058(10) 0.032(11) 0.018(15) -0.011(13) -0.006(8)
O12 0.027(7) 0.049(6) 0.062(9) 0.009(9) -0.004(10) -0.012(5)
C13 0.010(8) 0.045(8) 0.053(12) 0.009(11) 0.006(9) 0.006(6)
C14 0.045(12) 0.056(10) 0.043(12) 0.012(12) 0.010(13) 0.006(8)
C16 0.017(9) 0.111(13) 0.036(9) 0.00(2) -0.003(14) 0.012(10)
C17 0.024(10) 0.085(12) 0.057(13) 0.032(17) -0.008(14) -0.019(9)
C19 0.025(9) 0.052(10) 0.054(11) 0.005(12) 0.015(9) -0.013(7)
O19 0.047(8) 0.050(7) 0.104(13) 0.007(9) -0.003(9) -0.018(5)
F14 0.059(7) 0.053(5) 0.066(8) 0.007(7) -0.011(9) 0.010(4)
F15 0.059(7) 0.096(6) 0.079(8) 0.009(8) 0.015(11) 0.055(5)
F16 0.023(6) 0.148(9) 0.063(8) 0.005(9) 0.013(8) 0.013(5)
F17 0.028(4) 0.097(6) 0.081(6) 0.004(11) 0.003(6) -0.023(6)
C92 0.053(12) 0.085(12) 0.062(16) 0.001(17) -0.007(16) -0.026(10)
C93 0.045(13) 0.065(10) 0.077(16) -0.003(13) 0.012(16) 0.013(9)
C94 0.041(11) 0.065(11) 0.070(16) 0.005(17) 0.002(15) -0.006(9)
C95 0.018(8) 0.056(9) 0.039(13) 0.001(12) 0.004(11) -0.002(7)
C97 0.033(12) 0.105(13) 0.046(15) 0.004(16) -0.007(13) -0.017(9)

loop_
_atom_type_symbol
_atom_type_description
_atom_type_scat_dispersion_real
_atom_type_scat_dispersion_imag
_atom_type_scat_source
C C 0.0033 0.0016 'International Tables Vol C Tables 4.2.6.8 and 6.1.1.4'
H H 0.0000 0.0000 'International Tables Vol C Tables 4.2.6.8 and 6.1.1.4'
N N 0.0061 0.0033 'International Tables Vol C Tables 4.2.6.8 and 6.1.1.4'
O O 0.0106 0.0060 'International Tables Vol C Tables 4.2.6.8 and 6.1.1.4'
F F 0.0171 0.0103 'International Tables Vol C Tables 4.2.6.8 and 6.1.1.4'
S S 0.1246 0.1234 'International Tables Vol C Tables 4.2.6.8 and 6.1.1.4'
Au Au -2.0133 8.8022 'International Tables Vol C Tables 4.2.6.8 and 6.1.1.4'

loop_
_geom_angle_atom_site_label_1
_geom_angle_atom_site_label_2
_geom_angle_atom_site_label_3
_geom_angle
_geom_angle_site_symmetry_1
_geom_angle_site_symmetry_3
_geom_angle_publ_flag
N11 Au S1 179.5(3) . . ?
N11 Au Au 88.1(6) . 2 ?
S1 Au Au 91.94(19) . 2 ?
N11 Au Au 88.1(6) . 2_554 ?
S1 Au Au 91.94(19) . 2_554 ?
Au Au Au 172.58(4) 2 2_554 ?
C104 S1 C101 86.9(7) . . ?
C104 S1 Au 105.7(7) . . ?
C101 S1 Au 105.0(8) . . ?
C102 C101 S1 106.8(19) . . ?
C102 C101 H10A 110.4 . . ?
S1 C101 H10A 110.4 . . ?
C102 C101 H10B 110.4 . . ?
S1 C101 H10B 110.4 . . ?
H10A C101 H10B 108.6 . . ?
C103 C102 C101 111(3) . . ?
C103 C102 H10C 109.4 . . ?
C101 C102 H10C 109.4 . . ?
C103 C102 H10D 109.4 . . ?
C101 C102 H10D 109.4 . . ?
H10C C102 H10D 108.0 . . ?
C102 C103 C104 121(3) . . ?
C102 C103 H10E 107.1 . . ?
C104 C103 H10E 107.1 . . ?
C102 C103 H10F 107.1 . . ?
C104 C103 H10F 107.1 . . ?
H10E C103 H10F 106.8 . . ?
C103 C104 S1 102.4(19) . . ?
C103 C104 H10G 111.3 . . ?
S1 C104 H10G 111.3 . . ?
C103 C104 H10H 111.3 . . ?
S1 C104 H10H 111.3 . . ?
H10G C104 H10H 109.2 . . ?
C19 N11 C12 113.9(12) . . ?
C19 N11 Au 120.4(10) . . ?
C12 N11 Au 125.7(9) . . ?
O12 C12 N11 128.9(14) . . ?
O12 C12 C13 126.7(14) . . ?
N11 C12 C13 104.4(12) . . ?
C14 C13 C18 120.4(14) . . ?
C14 C13 C12 130.7(14) . . ?
C18 C13 C12 108.9(12) . . ?
F14 C14 C13 122.7(14) . . ?
F14 C14 C15 119.9(13) . . ?
C13 C14 C15 117.4(15) . . ?
C16 C15 F15 120.6(17) . . ?
C16 C15 C14 120.6(17) . . ?
F15 C15 C14 118.8(14) . . ?
C15 C16 F16 119.7(16) . . ?
C15 C16 C17 123.9(18) . . ?
F16 C16 C17 116.2(14) . . ?
F17 C17 C18 122.5(16) . . ?
F17 C17 C16 121.8(15) . . ?
C18 C17 C16 115.7(15) . . ?
C17 C18 C13 122.0(14) . . ?
C17 C18 C19 131.7(14) . . ?
C13 C18 C19 106.4(13) . . ?
O19 C19 N11 126.9(14) . . ?
O19 C19 C18 126.6(14) . . ?
N11 C19 C18 106.5(12) . . ?
C92 C91 C96 116.2(15) . . ?
C92 C91 C97 122.7(14) . . ?
C96 C91 C97 121.0(14) . . ?
C91 C92 C93 121.3(16) . . ?
C91 C92 H92 119.3 . . ?
C93 C92 H92 119.3 . . ?
C94 C93 C92 120.0(17) . . ?
C94 C93 H93 120.0 . . ?
C92 C93 H93 120.0 . . ?
C95 C94 C93 121.7(17) . . ?
C95 C94 H94 119.2 . . ?
C93 C94 H94 119.2 . . ?
C94 C95 C96 119.1(15) . . ?
C94 C95 H95 120.5 . . ?
C96 C95 H95 120.5 . . ?
C95 C96 C91 121.7(15) . . ?
C95 C96 H96 119.1 . . ?
C91 C96 H96 119.1 . . ?
C91 C97 H97A 109.5 . . ?
C91 C97 H97B 109.5 . . ?
H97A C97 H97B 109.5 . . ?
C91 C97 H97C 109.5 . . ?
H97A C97 H97C 109.5 . . ?
H97B C97 H97C 109.5 . . ?

loop_
_geom_bond_atom_site_label_1
_geom_bond_atom_site_label_2
_geom_bond_distance
_geom_bond_site_symmetry_2
_geom_bond_publ_flag
Au N11 2.025(12) . ?
Au S1 2.264(4) . ?
Au Au 3.3218(3) 2 ?
Au Au 3.3218(3) 2_554 ?
S1 C104 1.89(2) . ?
S1 C101 1.89(2) . ?
C101 C102 1.46(4) . ?
C101 H10A 0.9700 . ?
C101 H10B 0.9700 . ?
C102 C103 1.32(3) . ?
C102 H10C 0.9700 . ?
C102 H10D 0.9700 . ?
C103 C104 1.45(4) . ?
C103 H10E 0.9700 . ?
C103 H10F 0.9700 . ?
C104 H10G 0.9700 . ?
C104 H10H 0.9700 . ?
N11 C19 1.367(16) . ?
N11 C12 1.381(17) . ?
C12 O12 1.175(15) . ?
C12 C13 1.513(18) . ?
C13 C14 1.378(18) . ?
C13 C18 1.389(18) . ?
C14 F14 1.328(17) . ?
C14 C15 1.398(19) . ?
C15 C16 1.32(2) . ?
C15 F15 1.327(18) . ?
C16 F16 1.373(19) . ?
C16 C17 1.39(2) . ?
C17 F17 1.329(16) . ?
C17 C18 1.367(19) . ?
C18 C19 1.509(19) . ?
C19 O19 1.196(15) . ?
C91 C92 1.38(2) . ?
C91 C96 1.400(19) . ?
C91 C97 1.50(2) . ?
C92 C93 1.39(2) . ?
C92 H92 0.9300 . ?
C93 C94 1.35(2) . ?
C93 H93 0.9300 . ?
C94 C95 1.339(19) . ?
C94 H94 0.9300 . ?
C95 C96 1.391(18) . ?
C95 H95 0.9300 . ?
C96 H96 0.9300 . ?
C97 H97A 0.9600 . ?
C97 H97B 0.9600 . ?
C97 H97C 0.9600 . ?

loop_
_geom_torsion_atom_site_label_1
_geom_torsion_atom_site_label_2
_geom_torsion_atom_site_label_3
_geom_torsion_atom_site_label_4
_geom_torsion
_geom_torsion_site_symmetry_1
_geom_torsion_site_symmetry_2
_geom_torsion_site_symmetry_3
_geom_torsion_site_symmetry_4
_geom_torsion_publ_flag
N11 Au S1 C104 -45(68) . . . . ?
Au Au S1 C104 45.2(8) 2 . . . ?
Au Au S1 C104 -141.1(8) 2_554 . . . ?
N11 Au S1 C101 46(68) . . . . ?
Au Au S1 C101 136.2(7) 2 . . . ?
Au Au S1 C101 -50.1(7) 2_554 . . . ?
C104 S1 C101 C102 29.9(18) . . . . ?
Au S1 C101 C102 -75.6(19) . . . . ?
S1 C101 C102 C103 -22(4) . . . . ?
C101 C102 C103 C104 -2(6) . . . . ?
C102 C103 C104 S1 25(4) . . . . ?
C101 S1 C104 C103 -28.9(17) . . . . ?
Au S1 C104 C103 75.8(17) . . . . ?
S1 Au N11 C19 -5(69) . . . . ?
Au Au N11 C19 -95.7(16) 2 . . . ?
Au Au N11 C19 90.7(16) 2_554 . . . ?
S1 Au N11 C12 174(100) . . . . ?
Au Au N11 C12 84(2) 2 . . . ?
Au Au N11 C12 -90(2) 2_554 . . . ?
C19 N11 C12 O12 -179(3) . . . . ?
Au N11 C12 O12 1(5) . . . . ?
C19 N11 C12 C13 1(3) . . . . ?
Au N11 C12 C13 -177.9(14) . . . . ?
O12 C12 C13 C14 1(5) . . . . ?
N11 C12 C13 C14 -180(2) . . . . ?
O12 C12 C13 C18 179(3) . . . . ?
N11 C12 C13 C18 -2(3) . . . . ?
C18 C13 C14 F14 -178.9(18) . . . . ?
C12 C13 C14 F14 -1(4) . . . . ?
C18 C13 C14 C15 1(3) . . . . ?
C12 C13 C14 C15 180(2) . . . . ?
F14 C14 C15 C16 178(2) . . . . ?
C13 C14 C15 C16 -2(4) . . . . ?
F14 C14 C15 F15 -1(4) . . . . ?
C13 C14 C15 F15 179.1(19) . . . . ?
F15 C15 C16 F16 -4(4) . . . . ?
C14 C15 C16 F16 178(2) . . . . ?
F15 C15 C16 C17 -179(3) . . . . ?
C14 C15 C16 C17 3(5) . . . . ?
C15 C16 C17 F17 179(3) . . . . ?
F16 C16 C17 F17 4(5) . . . . ?
C15 C16 C17 C18 -2(5) . . . . ?
F16 C16 C17 C18 -178(2) . . . . ?
F17 C17 C18 C13 -180(2) . . . . ?
C16 C17 C18 C13 2(4) . . . . ?
F17 C17 C18 C19 -1(5) . . . . ?
C16 C17 C18 C19 -180(3) . . . . ?
C14 C13 C18 C17 -1(3) . . . . ?
C12 C13 C18 C17 -180(3) . . . . ?
C14 C13 C18 C19 179.7(18) . . . . ?
C12 C13 C18 C19 1(2) . . . . ?
C12 N11 C19 O19 179(3) . . . . ?
Au N11 C19 O19 -2(3) . . . . ?
C12 N11 C19 C18 -1(3) . . . . ?
Au N11 C19 C18 178.6(12) . . . . ?
C17 C18 C19 O19 1(4) . . . . ?
C13 C18 C19 O19 -180(2) . . . . ?
C17 C18 C19 N11 -179(2) . . . . ?
C13 C18 C19 N11 0(2) . . . . ?
C96 C91 C92 C93 -2(5) . . . . ?
C97 C91 C92 C93 176(3) . . . . ?
C91 C92 C93 C94 3(5) . . . . ?
C92 C93 C94 C95 -2(5) . . . . ?
C93 C94 C95 C96 0(4) . . . . ?
C94 C95 C96 C91 1(4) . . . . ?
C92 C91 C96 C95 0(4) . . . . ?
C97 C91 C96 C95 -178(3) . . . . ?
